data_7207836
loop_
_publ_author_name
'Zima, V\'it\<ezslav'
'Svoboda, Jan'
'Yang, Ya-Ching'
'Wang, Sue-Lein'

_publ_section_title
;
 New copper aryl phosphonates with auxiliary nitrogen ligands
;
_journal_issue 10
_journal_name_full CrystEngComm
_journal_page_first 3469
_journal_paper_doi 10.1039/c2ce06675k
_journal_volume 14
_journal_year 2012
_chemical_formula_sum 'C16 H14 Cu N2 O6 P2'
_chemical_formula_weight 455.77
_chemical_name_systematic
;
?
;
_space_group_IT_number 2
_symmetry_cell_setting triclinic
_symmetry_space_group_name_Hall '-P 1'
_symmetry_space_group_name_H-M 'P -1'
_atom_sites_solution_hydrogens geom
_atom_sites_solution_primary direct
_atom_sites_solution_secondary difmap
_audit_creation_method SHELXL-97
_cell_angle_alpha 101.379(7)
_cell_angle_beta 91.586(7)
_cell_angle_gamma 114.862(6)
_cell_formula_units_Z 2
_cell_length_a 9.143(3)
_cell_length_b 9.400(3)
_cell_length_c 11.457(4)
_cell_measurement_temperature 296(2)
_cell_volume 869.0(5)
_computing_structure_refinement 'SHELXL-97 (Sheldrick, 2008)'
_computing_structure_solution 'SHELXS-97 (Sheldrick, 2008)'
_diffrn_ambient_temperature 296(2)
_diffrn_measured_fraction_theta_full 0.980
_diffrn_measured_fraction_theta_max 0.980
_diffrn_radiation_monochromator graphite
_diffrn_radiation_source 'fine-focus sealed tube'
_diffrn_radiation_type MoK\a
_diffrn_radiation_wavelength 0.71073
_diffrn_reflns_av_R_equivalents 0.0152
_diffrn_reflns_av_sigmaI/netI 0.0139
_diffrn_reflns_limit_h_max 12
_diffrn_reflns_limit_h_min -12
_diffrn_reflns_limit_k_max 12
_diffrn_reflns_limit_k_min -12
_diffrn_reflns_limit_l_max 15
_diffrn_reflns_limit_l_min -15
_diffrn_reflns_number 15494
_diffrn_reflns_theta_full 28.29
_diffrn_reflns_theta_max 28.29
_diffrn_reflns_theta_min 2.47
_exptl_absorpt_coefficient_mu 1.479
_exptl_absorpt_correction_T_max 0.7454
_exptl_absorpt_correction_T_min 0.6815
_exptl_absorpt_correction_type semi-empirical
_exptl_crystal_colour blue
_exptl_crystal_density_diffrn 1.742
_exptl_crystal_density_method 'not measured'
_exptl_crystal_description lump
_exptl_crystal_F_000 462
_exptl_crystal_size_max 0.28
_exptl_crystal_size_mid 0.25
_exptl_crystal_size_min 0.23
_refine_diff_density_max 0.323
_refine_diff_density_min -0.320
_refine_diff_density_rms 0.051
_refine_ls_extinction_method none
_refine_ls_goodness_of_fit_ref 1.056
_refine_ls_hydrogen_treatment mixed
_refine_ls_matrix_type full
_refine_ls_number_parameters 244
_refine_ls_number_reflns 4244
_refine_ls_number_restraints 0
_refine_ls_restrained_S_all 1.056
_refine_ls_R_factor_all 0.0261
_refine_ls_R_factor_gt 0.0232
_refine_ls_shift/su_max 0.002
_refine_ls_shift/su_mean 0.000
_refine_ls_structure_factor_coef Fsqd
_refine_ls_weighting_details 'calc w=1/[\s^2^(Fo^2^)+(0.0300P)^2^+0.5449P] where P=(Fo^2^+2Fc^2^)/3'
_refine_ls_weighting_scheme calc
_refine_ls_wR_factor_gt 0.0630
_refine_ls_wR_factor_ref 0.0652
_reflns_number_gt 3901
_reflns_number_total 4244
_reflns_threshold_expression >2sigma(I)
_cod_data_source_file c2ce06675k.txt
_cod_data_source_block mo_Cmpd4
_cod_database_code 7207836

loop_
_symmetry_equiv_pos_as_xyz
'x, y, z'
'-x, -y, -z'

loop_
_atom_site_label
_atom_site_type_symbol
_atom_site_fract_x
_atom_site_fract_y
_atom_site_fract_z
_atom_site_U_iso_or_equiv
_atom_site_adp_type
_atom_site_occupancy
_atom_site_symmetry_multiplicity
_atom_site_calc_flag
Cu1 Cu 0.81255(2) 0.55583(2) 0.370584(17) 0.02382(7) Uani 1 1 d
P1 P 0.84274(4) 0.28221(5) 0.47920(3) 0.02246(9) Uani 1 1 d
P2 P 0.81869(4) 0.34008(4) 0.07954(3) 0.02066(8) Uani 1 1 d
O1 O 0.80796(13) 0.42575(13) 0.48303(10) 0.0266(2) Uani 1 1 d
O2 O 0.89217(14) 0.22801(15) 0.35500(11) 0.0313(3) Uani 1 1 d
O3 O 1.03786(14) 0.70287(15) 0.42047(12) 0.0340(3) Uani 1 1 d
O4 O 0.79878(13) 0.46016(14) 0.02009(10) 0.0272(2) Uani 1 1 d
O5 O 0.84219(15) 0.38427(14) 0.21526(10) 0.0301(2) Uani 1 1 d
O6 O 0.95903(14) 0.29898(14) 0.03213(11) 0.0309(3) Uani 1 1 d
N1 N 0.79099(17) 0.69353(17) 0.26563(13) 0.0287(3) Uani 1 1 d
N2 N 0.56780(16) 0.45679(17) 0.33534(13) 0.0277(3) Uani 1 1 d
C1 C 0.65306(17) 0.11920(18) 0.49113(13) 0.0225(3) Uani 1 1 d
C2 C 0.5743(2) -0.0159(2) 0.39745(14) 0.0293(3) Uani 1 1 d
C3 C 0.5777(2) 0.1336(2) 0.59367(15) 0.0315(4) Uani 1 1 d
C4 C 0.64019(17) 0.14837(17) 0.03440(13) 0.0215(3) Uani 1 1 d
C5 C 0.53329(19) 0.09049(19) 0.11654(13) 0.0261(3) Uani 1 1 d
C6 C 0.60485(19) 0.05569(19) -0.08282(14) 0.0260(3) Uani 1 1 d
C7 C 0.9142(2) 0.8143(2) 0.23581(18) 0.0375(4) Uani 1 1 d
C8 C 0.8922(3) 0.8871(2) 0.14718(19) 0.0440(5) Uani 1 1 d
C9 C 0.7389(3) 0.8313(3) 0.08788(19) 0.0457(5) Uani 1 1 d
C10 C 0.6102(3) 0.7061(3) 0.11782(18) 0.0403(4) Uani 1 1 d
C11 C 0.6397(2) 0.6397(2) 0.20802(15) 0.0294(3) Uani 1 1 d
C12 C 0.5132(2) 0.5085(2) 0.24997(15) 0.0298(3) Uani 1 1 d
C13 C 0.3482(2) 0.4438(3) 0.20902(19) 0.0423(4) Uani 1 1 d
C14 C 0.2387(2) 0.3255(3) 0.2586(2) 0.0499(5) Uani 1 1 d
C15 C 0.2944(2) 0.2753(3) 0.3470(2) 0.0453(5) Uani 1 1 d
C16 C 0.4603(2) 0.3425(2) 0.38295(17) 0.0352(4) Uani 1 1 d
H6 H 0.6740 0.0937 -0.1382 0.050 Uiso 1 1 d
H7 H 1.0150 0.8538 0.2827 0.050 Uiso 1 1 d
H3 H 0.6289 0.2197 0.6562 0.050 Uiso 1 1 d
H5 H 0.5549 0.1576 0.1971 0.050 Uiso 1 1 d
H16 H 0.5008 0.3107 0.4402 0.050 Uiso 1 1 d
H9 H 0.7213 0.8869 0.0269 0.050 Uiso 1 1 d
H2 H 0.6228 -0.0247 0.3302 0.050 Uiso 1 1 d
H14 H 0.1365 0.2988 0.2418 0.050 Uiso 1 1 d
H8 H 0.9896 0.9716 0.1284 0.050 Uiso 1 1 d
H10 H 0.5005 0.6653 0.0766 0.050 Uiso 1 1 d
H13 H 0.3078 0.4796 0.1523 0.050 Uiso 1 1 d
H15 H 0.2246 0.2075 0.3889 0.050 Uiso 1 1 d
H02 H 0.8750 0.2814 0.3022 0.050 Uiso 1 1 d
H06 H 1.0394 0.3834 0.0142 0.050 Uiso 1 1 d

loop_
_atom_site_aniso_label
_atom_site_aniso_U_11
_atom_site_aniso_U_22
_atom_site_aniso_U_33
_atom_site_aniso_U_23
_atom_site_aniso_U_13
_atom_site_aniso_U_12
Cu1 0.01622(10) 0.02205(10) 0.02859(11) 0.00970(7) -0.00381(7) 0.00269(7)
P1 0.01405(16) 0.02065(18) 0.02609(18) 0.01070(14) -0.00199(13) -0.00074(14)
P2 0.01874(17) 0.01900(17) 0.02132(17) 0.00667(13) 0.00019(13) 0.00471(14)
O1 0.0233(5) 0.0230(5) 0.0285(5) 0.0104(4) 0.0004(4) 0.0036(4)
O2 0.0278(6) 0.0322(6) 0.0353(6) 0.0146(5) 0.0090(5) 0.0109(5)
O3 0.0198(5) 0.0308(6) 0.0413(7) 0.0202(5) -0.0093(5) -0.0032(5)
O4 0.0231(5) 0.0250(5) 0.0335(6) 0.0137(5) 0.0017(4) 0.0077(4)
O5 0.0337(6) 0.0271(6) 0.0219(5) 0.0054(4) -0.0025(4) 0.0065(5)
O6 0.0234(6) 0.0276(6) 0.0438(7) 0.0136(5) 0.0086(5) 0.0106(5)
N1 0.0280(7) 0.0269(7) 0.0309(7) 0.0081(5) -0.0025(5) 0.0113(6)
N2 0.0191(6) 0.0296(7) 0.0314(7) 0.0048(5) -0.0010(5) 0.0089(5)
C1 0.0154(6) 0.0209(7) 0.0247(7) 0.0091(5) -0.0015(5) 0.0003(5)
C2 0.0249(8) 0.0255(8) 0.0260(7) 0.0052(6) 0.0060(6) 0.0004(6)
C3 0.0267(8) 0.0231(8) 0.0267(7) 0.0010(6) 0.0014(6) -0.0040(6)
C4 0.0200(7) 0.0195(6) 0.0232(7) 0.0070(5) 0.0002(5) 0.0061(5)
C5 0.0260(7) 0.0243(7) 0.0208(6) 0.0036(6) 0.0021(6) 0.0049(6)
C6 0.0236(7) 0.0255(7) 0.0233(7) 0.0073(6) 0.0046(6) 0.0045(6)
C7 0.0371(9) 0.0314(9) 0.0411(10) 0.0145(8) -0.0003(8) 0.0098(7)
C8 0.0556(12) 0.0363(10) 0.0464(11) 0.0206(9) 0.0096(9) 0.0211(9)
C9 0.0661(14) 0.0479(11) 0.0408(10) 0.0189(9) 0.0044(9) 0.0380(11)
C10 0.0468(11) 0.0470(11) 0.0381(9) 0.0100(8) -0.0040(8) 0.0311(9)
C11 0.0309(8) 0.0314(8) 0.0298(8) 0.0037(6) -0.0025(6) 0.0190(7)
C12 0.0245(8) 0.0341(9) 0.0308(8) 0.0011(7) -0.0031(6) 0.0158(7)
C13 0.0281(9) 0.0544(12) 0.0448(10) 0.0057(9) -0.0066(8) 0.0214(9)
C14 0.0199(8) 0.0634(14) 0.0579(13) 0.0040(11) -0.0018(8) 0.0149(9)
C15 0.0228(8) 0.0493(12) 0.0540(12) 0.0097(9) 0.0090(8) 0.0070(8)
C16 0.0248(8) 0.0388(9) 0.0386(9) 0.0097(8) 0.0043(7) 0.0102(7)

loop_
_atom_type_symbol
_atom_type_description
_atom_type_scat_dispersion_real
_atom_type_scat_dispersion_imag
_atom_type_scat_source
C C 0.0033 0.0016 'International Tables Vol C Tables 4.2.6.8 and 6.1.1.4'
N N 0.0061 0.0033 'International Tables Vol C Tables 4.2.6.8 and 6.1.1.4'
O O 0.0106 0.0060 'International Tables Vol C Tables 4.2.6.8 and 6.1.1.4'
P P 0.1023 0.0942 'International Tables Vol C Tables 4.2.6.8 and 6.1.1.4'
Cu Cu 0.3201 1.2651 'International Tables Vol C Tables 4.2.6.8 and 6.1.1.4'
H H 0.0000 0.0000 'International Tables Vol C Tables 4.2.6.8 and 6.1.1.4'

loop_
_geom_angle_atom_site_label_1
_geom_angle_atom_site_label_2
_geom_angle_atom_site_label_3
_geom_angle
_geom_angle_site_symmetry_1
_geom_angle_site_symmetry_3
O3 Cu1 O1 93.74(5) . .
O3 Cu1 N1 90.85(6) . .
O1 Cu1 N1 171.79(5) . .
O3 Cu1 N2 164.22(6) . .
O1 Cu1 N2 93.46(5) . .
N1 Cu1 N2 80.47(6) . .
O3 Cu1 O5 99.05(6) . .
O1 Cu1 O5 93.31(5) . .
N1 Cu1 O5 92.69(6) . .
N2 Cu1 O5 94.53(5) . .
O1 P1 O3 116.36(7) . 2_766
O1 P1 O2 111.20(7) . .
O3 P1 O2 110.50(8) 2_766 .
O1 P1 C1 106.12(7) . .
O3 P1 C1 106.08(7) 2_766 .
O2 P1 C1 105.81(7) . .
O4 P2 O5 115.60(7) . .
O4 P2 O6 111.15(7) . .
O5 P2 O6 109.89(7) . .
O4 P2 C4 109.55(7) . .
O5 P2 C4 106.67(7) . .
O6 P2 C4 103.16(7) . .
P1 O1 Cu1 134.57(8) . .
P1 O2 H02 110.1 . .
P1 O3 Cu1 131.73(7) 2_766 .
P2 O5 Cu1 140.61(7) . .
P2 O6 H06 112.1 . .
C7 N1 C11 119.42(15) . .
C7 N1 Cu1 125.24(12) . .
C11 N1 Cu1 114.51(12) . .
C16 N2 C12 118.88(15) . .
C16 N2 Cu1 126.82(12) . .
C12 N2 Cu1 114.19(11) . .
C3 C1 C2 119.01(14) . .
C3 C1 P1 119.02(12) . .
C2 C1 P1 121.83(12) . .
C3 C2 C1 120.21(15) 2_656 .
C3 C2 H2 120.7 2_656 .
C1 C2 H2 119.0 . .
C2 C3 C1 120.78(15) 2_656 .
C2 C3 H3 119.3 2_656 .
C1 C3 H3 119.9 . .
C5 C4 C6 118.13(14) . .
C5 C4 P2 120.48(11) . .
C6 C4 P2 121.39(11) . .
C6 C5 C4 121.06(14) 2_655 .
C6 C5 H5 120.7 2_655 .
C4 C5 H5 118.1 . .
C5 C6 C4 120.81(14) 2_655 .
C5 C6 H6 120.4 2_655 .
C4 C6 H6 118.8 . .
N1 C7 C8 121.83(18) . .
N1 C7 H7 116.4 . .
C8 C7 H7 121.5 . .
C9 C8 C7 118.72(19) . .
C9 C8 H8 124.6 . .
C7 C8 H8 116.6 . .
C8 C9 C10 120.05(17) . .
C8 C9 H9 119.1 . .
C10 C9 H9 120.8 . .
C9 C10 C11 118.47(18) . .
C9 C10 H10 121.0 . .
C11 C10 H10 120.5 . .
N1 C11 C10 121.50(18) . .
N1 C11 C12 114.63(14) . .
C10 C11 C12 123.86(16) . .
N2 C12 C13 121.42(17) . .
N2 C12 C11 114.67(14) . .
C13 C12 C11 123.88(16) . .
C14 C13 C12 119.08(18) . .
C14 C13 H13 118.0 . .
C12 C13 H13 122.9 . .
C15 C14 C13 119.32(18) . .
C15 C14 H14 121.8 . .
C13 C14 H14 117.9 . .
C14 C15 C16 119.04(19) . .
C14 C15 H15 121.5 . .
C16 C15 H15 119.0 . .
N2 C16 C15 122.23(18) . .
N2 C16 H16 116.7 . .
C15 C16 H16 121.1 . .

loop_
_geom_bond_atom_site_label_1
_geom_bond_atom_site_label_2
_geom_bond_distance
_geom_bond_site_symmetry_2
Cu1 O3 1.9260(12) .
Cu1 O1 1.9334(12) .
Cu1 N1 1.9939(14) .
Cu1 N2 2.0216(15) .
Cu1 O5 2.2589(13) .
P1 O1 1.5039(13) .
P1 O3 1.5068(12) 2_766
P1 O2 1.5593(13) .
P1 C1 1.7987(15) .
P2 O4 1.4968(12) .
P2 O5 1.5125(12) .
P2 O6 1.5694(13) .
P2 C4 1.8142(16) .
O2 H02 0.9073 .
O3 P1 1.5068(12) 2_766
O6 H06 0.8912 .
N1 C7 1.332(2) .
N1 C11 1.354(2) .
N2 C16 1.339(2) .
N2 C12 1.344(2) .
C1 C3 1.390(2) .
C1 C2 1.391(2) .
C2 C3 1.388(2) 2_656
C2 H2 0.9062 .
C3 C2 1.388(2) 2_656
C3 H3 0.9065 .
C4 C5 1.394(2) .
C4 C6 1.394(2) .
C5 C6 1.392(2) 2_655
C5 H5 0.9716 .
C6 C5 1.392(2) 2_655
C6 H6 0.9228 .
C7 C8 1.385(3) .
C7 H7 0.9393 .
C8 C9 1.374(3) .
C8 H8 0.9764 .
C9 C10 1.380(3) .
C9 H9 0.9979 .
C10 C11 1.383(2) .
C10 H10 0.9773 .
C11 C12 1.468(3) .
C12 C13 1.394(2) .
C13 C14 1.381(3) .
C13 H13 0.9219 .
C14 C15 1.367(3) .
C14 H14 0.8641 .
C15 C16 1.388(3) .
C15 H15 0.9161 .
C16 H16 0.9018 .
